data_7217317
loop_
_publ_author_name
'Tan, Ya-Jun'
'Zhang, Ze'
'Wang, Fang-Jian'
'Wu, Hao-Hao'
'Li, Qing-Hai'

_publ_section_title
;
 Mechanochemical milling promoted solvent-free imino Diels--Alder reaction
 catalyzed by FeCl3: diastereoselective synthesis of cis-2,
 4-diphenyl-1,2,3,4-tetrahydroquinolines
;
_journal_name_full 'RSC Advances'
_journal_paper_doi 10.1039/C4RA05252H
_journal_year 2014
_chemical_formula_sum 'C22 H20 N2 O3'
_chemical_formula_weight 360.40
_chemical_name_systematic
; 
 ? 
;
_space_group_IT_number 2
_symmetry_cell_setting triclinic
_symmetry_space_group_name_Hall '-P 1'
_symmetry_space_group_name_H-M 'P -1'
_atom_sites_solution_hydrogens geom
_atom_sites_solution_primary direct
_atom_sites_solution_secondary difmap
_audit_creation_method SHELXL-97
_cell_angle_alpha 84.063(13)
_cell_angle_beta 72.757(12)
_cell_angle_gamma 69.008(12)
_cell_formula_units_Z 2
_cell_length_a 9.226(5)
_cell_length_b 9.609(5)
_cell_length_c 12.006(7)
_cell_measurement_reflns_used 2565
_cell_measurement_temperature 296(2)
_cell_measurement_theta_max 28.28
_cell_measurement_theta_min 2.27
_cell_volume 949.1(9)
_computing_cell_refinement 'Bruker SMART'
_computing_data_collection 'Bruker SMART'
_computing_data_reduction 'Bruker SMART'
_computing_molecular_graphics SHELXTL
_computing_publication_material SHELXTL
_computing_structure_refinement 'SHELXL-97 (Sheldrick, 1997)'
_computing_structure_solution 'SHELXS-97 (Sheldrick, 1990)'
_diffrn_ambient_temperature 296(2)
_diffrn_measured_fraction_theta_full 0.985
_diffrn_measured_fraction_theta_max 0.985
_diffrn_radiation_monochromator graphite
_diffrn_radiation_source 'fine-focus sealed tube'
_diffrn_radiation_type MoK\a
_diffrn_radiation_wavelength 0.71073
_diffrn_reflns_av_R_equivalents 0.0240
_diffrn_reflns_av_sigmaI/netI 0.0408
_diffrn_reflns_limit_h_max 11
_diffrn_reflns_limit_h_min -11
_diffrn_reflns_limit_k_max 11
_diffrn_reflns_limit_k_min -10
_diffrn_reflns_limit_l_max 12
_diffrn_reflns_limit_l_min -14
_diffrn_reflns_number 5655
_diffrn_reflns_theta_full 26.00
_diffrn_reflns_theta_max 26.00
_diffrn_reflns_theta_min 1.78
_exptl_absorpt_coefficient_mu 0.085
_exptl_absorpt_correction_T_max 0.9874
_exptl_absorpt_correction_T_min 0.9832
_exptl_absorpt_correction_type multi-scan
_exptl_absorpt_process_details 'SADABS; Bruker, 2000'
_exptl_crystal_colour red
_exptl_crystal_density_diffrn 1.261
_exptl_crystal_density_method 'not measured'
_exptl_crystal_description block
_exptl_crystal_F_000 380
_exptl_crystal_size_max 0.20
_exptl_crystal_size_mid 0.17
_exptl_crystal_size_min 0.15
_refine_diff_density_max 0.243
_refine_diff_density_min -0.250
_refine_diff_density_rms 0.064
_refine_ls_extinction_method none
_refine_ls_goodness_of_fit_ref 1.041
_refine_ls_hydrogen_treatment mixed
_refine_ls_matrix_type full
_refine_ls_number_parameters 249
_refine_ls_number_reflns 3670
_refine_ls_number_restraints 0
_refine_ls_restrained_S_all 1.041
_refine_ls_R_factor_all 0.0752
_refine_ls_R_factor_gt 0.0570
_refine_ls_shift/su_max 0.000
_refine_ls_shift/su_mean 0.000
_refine_ls_structure_factor_coef Fsqd
_refine_ls_weighting_details 'calc w=1/[\s^2^(Fo^2^)+(0.1530P)^2^+0.0315P] where P=(Fo^2^+2Fc^2^)/3'
_refine_ls_weighting_scheme calc
_refine_ls_wR_factor_gt 0.1817
_refine_ls_wR_factor_ref 0.2167
_reflns_number_gt 2733
_reflns_number_total 3670
_reflns_threshold_expression >2sigma(I)
_cod_data_source_file c4ra05252h2.cif
_cod_data_source_block mo_140106d_0m
_cod_depositor_comments
;
The following automatic conversions were performed:

'_symmetry_cell_setting' value 'Triclinic' changed to 'triclinic'
according to
/usr/data/users/saulius/crontab/automatic-downloads/rss-feeds/RSC/lib/dictionaries/cif_core.dic
dictionary named 'cif_core.dic' version 2.4.2 from 2011-04-26.

Automatic conversion script
Id: cif_fix_values 2281 2013-09-26 08:29:07Z andrius 
;
_cod_original_sg_symbol_H-M P-1
_cod_database_code 7217317

loop_
_symmetry_equiv_pos_as_xyz
'x, y, z'
'-x, -y, -z'

loop_
_atom_site_label
_atom_site_type_symbol
_atom_site_fract_x
_atom_site_fract_y
_atom_site_fract_z
_atom_site_U_iso_or_equiv
_atom_site_adp_type
_atom_site_occupancy
_atom_site_symmetry_multiplicity
_atom_site_calc_flag
_atom_site_refinement_flags
C1 C 0.8425(2) 0.6496(2) 0.61006(16) 0.0440(5) Uani 1 1 d .
H1 H 0.9394 0.6550 0.6143 0.053 Uiso 1 1 calc R
C2 C 0.8015(2) 0.6786(2) 0.50614(17) 0.0490(5) Uani 1 1 d .
C3 C 0.6606(3) 0.6715(3) 0.49432(19) 0.0594(6) Uani 1 1 d .
H3 H 0.6363 0.6899 0.4232 0.071 Uiso 1 1 calc R
C4 C 0.5558(3) 0.6356(3) 0.5929(2) 0.0638(6) Uani 1 1 d .
H4 H 0.4589 0.6310 0.5879 0.077 Uiso 1 1 calc R
C5 C 0.5930(2) 0.6064(3) 0.69849(19) 0.0550(5) Uani 1 1 d .
H5 H 0.5209 0.5828 0.7634 0.066 Uiso 1 1 calc R
C6 C 0.7380(2) 0.6122(2) 0.70836(17) 0.0439(5) Uani 1 1 d .
C7 C 0.7815(2) 0.5791(2) 0.82212(16) 0.0431(5) Uani 1 1 d .
H7 H 0.8942 0.5720 0.8075 0.052 Uiso 1 1 calc R
C8 C 0.6755(2) 0.6977(2) 0.91606(17) 0.0476(5) Uani 1 1 d .
H8A H 0.5649 0.6993 0.9374 0.057 Uiso 1 1 calc R
H8B H 0.6763 0.7951 0.8858 0.057 Uiso 1 1 calc R
C9 C 0.7387(2) 0.66380(19) 1.02400(16) 0.0406(4) Uani 1 1 d .
H9 H 0.8405 0.6836 1.0029 0.049 Uiso 1 1 calc R
C10 C 0.6230(2) 0.76898(19) 1.12417(16) 0.0427(5) Uani 1 1 d .
C11 C 0.6589(3) 0.8837(2) 1.1559(2) 0.0575(6) Uani 1 1 d .
H11 H 0.7553 0.8982 1.1153 0.069 Uiso 1 1 calc R
C12 C 0.5530(4) 0.9782(3) 1.2480(3) 0.0783(8) Uani 1 1 d .
H12 H 0.5787 1.0554 1.2684 0.094 Uiso 1 1 calc R
C13 C 0.4109(4) 0.9579(3) 1.3089(2) 0.0800(9) Uani 1 1 d .
H13 H 0.3404 1.0211 1.3706 0.096 Uiso 1 1 calc R
C14 C 0.3730(3) 0.8450(3) 1.2788(2) 0.0781(8) Uani 1 1 d .
H14 H 0.2771 0.8306 1.3206 0.094 Uiso 1 1 calc R
C15 C 0.4771(2) 0.7516(2) 1.1861(2) 0.0601(6) Uani 1 1 d .
H15 H 0.4490 0.6763 1.1651 0.072 Uiso 1 1 calc R
C16 C 0.77799(18) 0.49852(19) 1.05740(15) 0.0373(4) Uani 1 1 d .
C17 C 0.8048(2) 0.4502(2) 1.16504(16) 0.0416(5) Uani 1 1 d .
H17 H 0.7950 0.5198 1.2177 0.050 Uiso 1 1 calc R
C18 C 0.8462(2) 0.2995(2) 1.19626(17) 0.0451(5) Uani 1 1 d .
C19 C 0.8615(2) 0.1944(2) 1.11857(19) 0.0520(5) Uani 1 1 d .
H19 H 0.8891 0.0939 1.1382 0.062 Uiso 1 1 calc R
C20 C 0.8347(2) 0.2423(2) 1.01045(18) 0.0514(5) Uani 1 1 d .
H20 H 0.8436 0.1724 0.9584 0.062 Uiso 1 1 calc R
C21 C 0.7947(2) 0.3927(2) 0.97773(16) 0.0416(5) Uani 1 1 d .
C22 C 0.9126(4) 0.1135(3) 1.3413(3) 0.0896(9) Uani 1 1 d .
H22A H 0.8305 0.0755 1.3389 0.134 Uiso 1 1 calc R
H22B H 0.9226 0.1058 1.4192 0.134 Uiso 1 1 calc R
H22C H 1.0140 0.0566 1.2892 0.134 Uiso 1 1 calc R
N1 N 0.9133(2) 0.7201(2) 0.40382(16) 0.0605(5) Uani 1 1 d .
N2 N 0.7667(2) 0.43540(19) 0.86834(15) 0.0482(4) Uani 1 1 d .
O1 O 0.8941(2) 0.7189(3) 0.30844(15) 0.0925(7) Uani 1 1 d .
O2 O 1.0243(3) 0.7491(3) 0.41771(16) 0.0939(7) Uani 1 1 d .
O3 O 0.86930(19) 0.26604(17) 1.30633(14) 0.0609(5) Uani 1 1 d .
H2 H 0.826(3) 0.361(3) 0.815(2) 0.057(6) Uiso 1 1 d .

loop_
_atom_site_aniso_label
_atom_site_aniso_U_11
_atom_site_aniso_U_22
_atom_site_aniso_U_33
_atom_site_aniso_U_23
_atom_site_aniso_U_13
_atom_site_aniso_U_12
C1 0.0421(10) 0.0394(10) 0.0501(11) -0.0037(8) -0.0136(8) -0.0119(8)
C2 0.0503(11) 0.0409(10) 0.0466(11) -0.0047(8) -0.0094(8) -0.0070(8)
C3 0.0605(12) 0.0632(14) 0.0518(12) -0.0101(10) -0.0238(10) -0.0088(10)
C4 0.0509(12) 0.0770(16) 0.0697(15) -0.0077(11) -0.0249(11) -0.0207(11)
C5 0.0472(11) 0.0650(14) 0.0568(12) -0.0013(10) -0.0148(9) -0.0233(10)
C6 0.0427(9) 0.0413(10) 0.0493(11) -0.0027(8) -0.0142(8) -0.0143(8)
C7 0.0397(9) 0.0434(10) 0.0497(11) 0.0025(8) -0.0140(8) -0.0178(8)
C8 0.0509(11) 0.0404(10) 0.0544(11) 0.0008(8) -0.0209(9) -0.0141(8)
C9 0.0375(9) 0.0365(10) 0.0512(10) -0.0011(8) -0.0134(8) -0.0154(7)
C10 0.0444(10) 0.0326(9) 0.0521(11) 0.0016(7) -0.0207(8) -0.0092(7)
C11 0.0650(13) 0.0415(11) 0.0709(14) -0.0038(9) -0.0255(11) -0.0177(9)
C12 0.099(2) 0.0487(14) 0.0908(19) -0.0227(12) -0.0375(16) -0.0151(13)
C13 0.091(2) 0.0492(14) 0.0731(17) -0.0190(11) -0.0170(14) 0.0081(13)
C14 0.0557(13) 0.0595(15) 0.0884(19) -0.0063(13) 0.0038(12) -0.0016(11)
C15 0.0493(11) 0.0415(11) 0.0842(16) -0.0111(10) -0.0079(10) -0.0149(9)
C16 0.0276(8) 0.0347(9) 0.0488(10) -0.0023(7) -0.0090(7) -0.0107(7)
C17 0.0339(8) 0.0410(10) 0.0516(11) -0.0034(8) -0.0134(8) -0.0127(7)
C18 0.0355(9) 0.0462(11) 0.0549(11) 0.0047(8) -0.0154(8) -0.0146(8)
C19 0.0513(11) 0.0343(10) 0.0688(13) 0.0048(9) -0.0171(10) -0.0139(8)
C20 0.0574(12) 0.0390(11) 0.0595(12) -0.0062(9) -0.0155(9) -0.0175(9)
C21 0.0337(9) 0.0399(10) 0.0498(10) -0.0040(8) -0.0090(7) -0.0120(7)
C22 0.122(2) 0.0668(18) 0.101(2) 0.0352(15) -0.067(2) -0.0377(17)
N1 0.0631(12) 0.0542(11) 0.0522(11) 0.0016(8) -0.0117(9) -0.0103(9)
N2 0.0558(10) 0.0406(9) 0.0484(9) -0.0030(7) -0.0141(8) -0.0165(8)
O1 0.0834(13) 0.1291(18) 0.0446(10) 0.0025(9) -0.0147(9) -0.0158(12)
O2 0.1065(15) 0.1213(18) 0.0714(13) 0.0219(11) -0.0175(11) -0.0714(14)
O3 0.0686(9) 0.0549(9) 0.0664(10) 0.0146(7) -0.0334(8) -0.0217(7)

loop_
_atom_type_symbol
_atom_type_description
_atom_type_scat_dispersion_real
_atom_type_scat_dispersion_imag
_atom_type_scat_source
C C 0.0033 0.0016 'International Tables Vol C Tables 4.2.6.8 and 6.1.1.4'
H H 0.0000 0.0000 'International Tables Vol C Tables 4.2.6.8 and 6.1.1.4'
N N 0.0061 0.0033 'International Tables Vol C Tables 4.2.6.8 and 6.1.1.4'
O O 0.0106 0.0060 'International Tables Vol C Tables 4.2.6.8 and 6.1.1.4'

loop_
_geom_angle_atom_site_label_1
_geom_angle_atom_site_label_2
_geom_angle_atom_site_label_3
_geom_angle
C2 C1 C6 119.63(18)
C2 C1 H1 120.2
C6 C1 H1 120.2
C3 C2 C1 122.8(2)
C3 C2 N1 118.6(2)
C1 C2 N1 118.50(19)
C2 C3 C4 117.4(2)
C2 C3 H3 121.3
C4 C3 H3 121.3
C5 C4 C3 121.2(2)
C5 C4 H4 119.4
C3 C4 H4 119.4
C4 C5 C6 120.6(2)
C4 C5 H5 119.7
C6 C5 H5 119.7
C1 C6 C5 118.36(18)
C1 C6 C7 120.30(16)
C5 C6 C7 121.33(17)
N2 C7 C6 109.97(15)
N2 C7 C8 107.81(16)
C6 C7 C8 113.62(15)
N2 C7 H7 108.4
C6 C7 H7 108.4
C8 C7 H7 108.4
C7 C8 C9 110.13(15)
C7 C8 H8A 109.6
C9 C8 H8A 109.6
C7 C8 H8B 109.6
C9 C8 H8B 109.6
H8A C8 H8B 108.1
C10 C9 C8 110.94(14)
C10 C9 C16 113.27(15)
C8 C9 C16 111.34(15)
C10 C9 H9 107.0
C8 C9 H9 107.0
C16 C9 H9 107.0
C11 C10 C15 118.00(19)
C11 C10 C9 121.34(18)
C15 C10 C9 120.66(17)
C10 C11 C12 120.8(2)
C10 C11 H11 119.6
C12 C11 H11 119.6
C13 C12 C11 120.2(2)
C13 C12 H12 119.9
C11 C12 H12 119.9
C14 C13 C12 119.9(2)
C14 C13 H13 120.1
C12 C13 H13 120.1
C13 C14 C15 120.2(3)
C13 C14 H14 119.9
C15 C14 H14 119.9
C14 C15 C10 120.9(2)
C14 C15 H15 119.6
C10 C15 H15 119.6
C17 C16 C21 118.88(17)
C17 C16 C9 120.46(15)
C21 C16 C9 120.60(17)
C16 C17 C18 121.68(17)
C16 C17 H17 119.2
C18 C17 H17 119.2
C19 C18 O3 124.20(18)
C19 C18 C17 119.83(18)
O3 C18 C17 115.97(17)
C18 C19 C20 118.71(18)
C18 C19 H19 120.6
C20 C19 H19 120.6
C19 C20 C21 122.00(18)
C19 C20 H20 119.0
C21 C20 H20 119.0
C20 C21 N2 119.75(17)
C20 C21 C16 118.88(18)
N2 C21 C16 121.34(17)
O3 C22 H22A 109.5
O3 C22 H22B 109.5
H22A C22 H22B 109.5
O3 C22 H22C 109.5
H22A C22 H22C 109.5
H22B C22 H22C 109.5
O1 N1 O2 122.4(2)
O1 N1 C2 118.8(2)
O2 N1 C2 118.80(19)
C21 N2 C7 116.78(15)
C21 N2 H2 111.2(14)
C7 N2 H2 111.5(15)
C18 O3 C22 117.75(18)

loop_
_geom_bond_atom_site_label_1
_geom_bond_atom_site_label_2
_geom_bond_distance
C1 C2 1.382(3)
C1 C6 1.392(3)
C1 H1 0.9300
C2 C3 1.375(3)
C2 N1 1.474(3)
C3 C4 1.389(4)
C3 H3 0.9300
C4 C5 1.386(3)
C4 H4 0.9300
C5 C6 1.398(3)
C5 H5 0.9300
C6 C7 1.507(3)
C7 N2 1.471(3)
C7 C8 1.530(3)
C7 H7 0.9800
C8 C9 1.533(3)
C8 H8A 0.9700
C8 H8B 0.9700
C9 C10 1.525(3)
C9 C16 1.535(3)
C9 H9 0.9800
C10 C11 1.376(3)
C10 C15 1.391(3)
C11 C12 1.391(3)
C11 H11 0.9300
C12 C13 1.370(4)
C12 H12 0.9300
C13 C14 1.363(4)
C13 H13 0.9300
C14 C15 1.386(3)
C14 H14 0.9300
C15 H15 0.9300
C16 C17 1.389(3)
C16 C21 1.405(3)
C17 C18 1.400(3)
C17 H17 0.9300
C18 C19 1.387(3)
C18 O3 1.388(2)
C19 C20 1.394(3)
C19 H19 0.9300
C20 C21 1.402(3)
C20 H20 0.9300
C21 N2 1.405(3)
C22 O3 1.427(3)
C22 H22A 0.9600
C22 H22B 0.9600
C22 H22C 0.9600
N1 O1 1.211(3)
N1 O2 1.212(3)
N2 H2 0.91(2)
